data_7716790
loop_
_publ_author_name
'Butrymowicz-Kubiak, A'
'Muzio&#x142;, T M'
'Kaczmarek-K&#x119;dziera, A'
'Jureddy, C. S.'
'Ma&#x107;kosz, K'
'Utke, I.'
'Szyma&#x144;ska, I B'

_publ_section_title
;
 New palladium(II) &#x3b2;-ketoesterates for focused electron beam induced
 deposition: synthesis, structures, and characterization.
;
_journal_issue 32
_journal_name_full 'Dalton transactions (Cambridge, England : 2003)'
_journal_page_first 13662
_journal_page_last 13677
_journal_paper_doi 10.1039/d4dt01287a
_journal_volume 53
_journal_year 2024
_chemical_formula_moiety '(Pd 2+), (C8 H13 O3 1-)2'
_chemical_formula_sum 'C16 H26 O6 Pd'
_chemical_formula_weight 420.77
_space_group_crystal_system triclinic
_space_group_IT_number 2
_space_group_name_Hall '-P 1'
_space_group_name_H-M_alt 'P -1'
_symmetry_cell_setting triclinic
_symmetry_Int_Tables_number 2
_symmetry_space_group_name_H-M 'P -1'
_atom_sites_solution_hydrogens geom
_audit_creation_method SHELXL-2018/1
_audit_update_record
;
2024-02-26 deposited with the CCDC.	2024-07-12 downloaded from the CCDC.
;
_cell_angle_alpha 91.9303(9)
_cell_angle_beta 98.1743(9)
_cell_angle_gamma 100.3549(9)
_cell_formula_units_Z 4
_cell_length_a 10.23141(11)
_cell_length_b 12.95320(14)
_cell_length_c 14.56071(17)
_cell_measurement_reflns_used 53392
_cell_measurement_temperature 100(2)
_cell_measurement_theta_max 79.3340
_cell_measurement_theta_min 3.0620
_cell_volume 1875.53(4)
_computing_cell_refinement 'CrysAlisPro 1.171.42.55a (Rigaku OD, 2022)'
_computing_data_collection 'CrysAlisPro 1.171.42.55a (Rigaku OD, 2022)'
_computing_data_reduction 'CrysAlisPro 1.171.42.55a (Rigaku OD, 2022)'
_computing_molecular_graphics 'WinGX v1.80.03 (Farrugia, 1999)'
_computing_publication_material ciftab
_computing_structure_refinement 'SHELXL-2018/1 (Sheldrick, 2018)'
_computing_structure_solution 'Olex2 1.3.0 (Dolomanov, 2009)'
_diffrn_ambient_temperature 100(2)
_diffrn_detector_area_resol_mean 10.0000
_diffrn_measured_fraction_theta_full 0.999
_diffrn_measured_fraction_theta_max 0.997
_diffrn_measurement_device_type 'XtaLAB Synergy, Dualflex, HyPix'
_diffrn_measurement_method '\w scans'
_diffrn_radiation_probe x-ray
_diffrn_radiation_type CuK\a
_diffrn_radiation_wavelength 1.54184
_diffrn_reflns_av_R_equivalents 0.0280
_diffrn_reflns_av_unetI/netI 0.0129
_diffrn_reflns_Laue_measured_fraction_full 0.999
_diffrn_reflns_Laue_measured_fraction_max 0.997
_diffrn_reflns_limit_h_max 12
_diffrn_reflns_limit_h_min -12
_diffrn_reflns_limit_k_max 16
_diffrn_reflns_limit_k_min -16
_diffrn_reflns_limit_l_max 18
_diffrn_reflns_limit_l_min -16
_diffrn_reflns_number 68027
_diffrn_reflns_point_group_measured_fraction_full 0.999
_diffrn_reflns_point_group_measured_fraction_max 0.997
_diffrn_reflns_theta_full 67.684
_diffrn_reflns_theta_max 74.503
_diffrn_reflns_theta_min 3.072
_diffrn_source 'micro-focus sealed X-ray tube'
_diffrn_source_type 'PhotonJet (Cu) X-ray Source'
_exptl_absorpt_coefficient_mu 8.207
_exptl_absorpt_correction_T_max 0.908
_exptl_absorpt_correction_T_min 0.490
_exptl_absorpt_correction_type gaussian
_exptl_absorpt_process_details
;
CrysAlisPro 1.171.42.55a (Rigaku Oxford Diffraction, 2022)
Numerical absorption correction based on gaussian integration over
a multifaceted crystal model
Empirical absorption correction using spherical harmonics,
implemented in SCALE3 ABSPACK scaling algorithm.
;
_exptl_crystal_colour plate
_exptl_crystal_density_diffrn 1.490
_exptl_crystal_description yellow
_exptl_crystal_F_000 864
_exptl_crystal_size_max 0.140
_exptl_crystal_size_mid 0.060
_exptl_crystal_size_min 0.030
_refine_diff_density_max 0.372
_refine_diff_density_min -0.545
_refine_diff_density_rms 0.061
_refine_ls_extinction_coef 0.00052(4)
_refine_ls_extinction_expression Fc^*^=kFc[1+0.001xFc^2^\l^3^/sin(2\q)]^-1/4^
_refine_ls_extinction_method 'SHELXL-2018/1 (Sheldrick 2018)'
_refine_ls_goodness_of_fit_ref 1.052
_refine_ls_hydrogen_treatment constr
_refine_ls_matrix_type full
_refine_ls_number_parameters 432
_refine_ls_number_reflns 7650
_refine_ls_number_restraints 0
_refine_ls_restrained_S_all 1.052
_refine_ls_R_factor_all 0.0189
_refine_ls_R_factor_gt 0.0184
_refine_ls_shift/su_max 0.004
_refine_ls_shift/su_mean 0.000
_refine_ls_structure_factor_coef Fsqd
_refine_ls_weighting_details 'w=1/[\s^2^(Fo^2^)+(0.0289P)^2^+1.0889P] where P=(Fo^2^+2Fc^2^)/3'
_refine_ls_weighting_scheme calc
_refine_ls_wR_factor_gt 0.0500
_refine_ls_wR_factor_ref 0.0503
_reflns_Friedel_coverage 0.000
_reflns_number_gt 7453
_reflns_number_total 7650
_reflns_threshold_expression 'I > 2\s(I)'
_cod_data_source_file d4dt01287a3.cif
_cod_data_source_block nab12_autoshape
_cod_depositor_comments 'Adding full bibliography for 7716790--7716792.cif.'
_cod_database_code 7716790
_shelx_shelxl_version_number 2018/1
_shelx_space_group_comment
;
The symmetry employed for this shelxl refinement is uniquely defined
by the following loop, which should always be used as a source of
symmetry information in preference to the above space-group names.
They are only intended as comments.
;
_shelx_estimated_absorpt_t_min 0.393
_shelx_estimated_absorpt_t_max 0.791

loop_
_space_group_symop_operation_xyz
'x, y, z'
'-x, -y, -z'

loop_
_atom_site_label
_atom_site_type_symbol
_atom_site_fract_x
_atom_site_fract_y
_atom_site_fract_z
_atom_site_U_iso_or_equiv
_atom_site_adp_type
_atom_site_occupancy
_atom_site_site_symmetry_order
_atom_site_calc_flag
_atom_site_refinement_flags_posn
_atom_site_refinement_flags_adp
_atom_site_refinement_flags_occupancy
_atom_site_disorder_assembly
_atom_site_disorder_group
Pd1 Pd 0.45895(2) 0.79580(2) 0.87613(2) 0.01435(4) Uani 1 1 d . . . . .
C1 C 0.18297(17) 0.59782(13) 1.01399(11) 0.0216(3) Uani 1 1 d . . . . .
H1A H 0.192214 0.532669 0.981422 0.032 Uiso 1 1 calc R U . . .
H1B H 0.087678 0.597765 1.016213 0.032 Uiso 1 1 calc R U . . .
H1C H 0.231762 0.602616 1.077435 0.032 Uiso 1 1 calc R U . . .
C2 C 0.24022(15) 0.69063(12) 0.96311(10) 0.0167(3) Uani 1 1 d . . . . .
O2 O 0.35480(11) 0.68362(8) 0.93867(8) 0.0196(2) Uani 1 1 d . . . . .
C3 C 0.17094(16) 0.77228(13) 0.94918(11) 0.0188(3) Uani 1 1 d . . . . .
H3 H 0.085369 0.764531 0.969030 0.023 Uiso 1 1 calc R U . . .
C4 C 0.21690(15) 0.86635(12) 0.90784(10) 0.0168(3) Uani 1 1 d . . . . .
C5 C 0.16902(16) 1.04157(12) 0.87119(12) 0.0201(3) Uani 1 1 d . . . . .
O5 O 0.13539(11) 0.93584(9) 0.90758(8) 0.0208(2) Uani 1 1 d . . . . .
O6 O 0.32309(11) 0.88900(8) 0.87239(8) 0.0190(2) Uani 1 1 d . . . . .
C6 C 0.05649(19) 1.09345(15) 0.89794(14) 0.0300(4) Uani 1 1 d . . . . .
H6A H -0.030565 1.050919 0.871004 0.045 Uiso 1 1 calc R U . . .
H6B H 0.064564 1.163888 0.874255 0.045 Uiso 1 1 calc R U . . .
H6C H 0.063014 1.098955 0.965796 0.045 Uiso 1 1 calc R U . . .
C7 C 0.1609(2) 1.02957(14) 0.76639(12) 0.0285(4) Uani 1 1 d . . . . .
H7A H 0.230228 0.991447 0.751054 0.043 Uiso 1 1 calc R U . . .
H7B H 0.175184 1.099257 0.741238 0.043 Uiso 1 1 calc R U . . .
H7C H 0.072034 0.990246 0.739197 0.043 Uiso 1 1 calc R U . . .
C8 C 0.30416(18) 1.10059(13) 0.92019(13) 0.0277(4) Uani 1 1 d . . . . .
H8A H 0.308790 1.094518 0.987432 0.042 Uiso 1 1 calc R U . . .
H8B H 0.314567 1.174887 0.906366 0.042 Uiso 1 1 calc R U . . .
H8C H 0.376313 1.070428 0.898377 0.042 Uiso 1 1 calc R U . . .
C11 C 0.79625(17) 0.65123(13) 0.86669(13) 0.0254(4) Uani 1 1 d . . . . .
H11A H 0.821810 0.645834 0.933577 0.038 Uiso 1 1 calc R U . . .
H11B H 0.877212 0.673038 0.838155 0.038 Uiso 1 1 calc R U . . .
H11C H 0.748082 0.582698 0.838453 0.038 Uiso 1 1 calc R U . . .
C12 C 0.70662(16) 0.73125(12) 0.85118(11) 0.0178(3) Uani 1 1 d . . . . .
O12 O 0.59353(11) 0.70449(8) 0.88076(8) 0.0196(2) Uani 1 1 d . . . . .
C13 C 0.75112(16) 0.82277(13) 0.80921(12) 0.0197(3) Uani 1 1 d . . . . .
H13 H 0.838054 0.831518 0.791399 0.024 Uiso 1 1 calc R U . . .
C14 C 0.67746(15) 0.90415(12) 0.79078(10) 0.0162(3) Uani 1 1 d . . . . .
C15 C 0.68639(16) 1.07907(12) 0.72547(11) 0.0190(3) Uani 1 1 d . . . . .
O15 O 0.73992(11) 0.98145(8) 0.74575(8) 0.0184(2) Uani 1 1 d . . . . .
O16 O 0.56370(11) 0.90950(8) 0.81224(8) 0.0183(2) Uani 1 1 d . . . . .
C16 C 0.55110(18) 1.05499(14) 0.66314(13) 0.0262(4) Uani 1 1 d . . . . .
H16A H 0.556845 1.009179 0.609484 0.039 Uiso 1 1 calc R U . . .
H16B H 0.526331 1.120707 0.641582 0.039 Uiso 1 1 calc R U . . .
H16C H 0.482810 1.019535 0.698139 0.039 Uiso 1 1 calc R U . . .
C17 C 0.79271(18) 1.13784(13) 0.67380(13) 0.0274(4) Uani 1 1 d . . . . .
H17A H 0.879949 1.150810 0.714147 0.041 Uiso 1 1 calc R U . . .
H17B H 0.768645 1.205080 0.656025 0.041 Uiso 1 1 calc R U . . .
H17C H 0.798201 1.095579 0.617855 0.041 Uiso 1 1 calc R U . . .
C18 C 0.68134(19) 1.13886(13) 0.81606(13) 0.0259(4) Uani 1 1 d . . . . .
H18A H 0.613498 1.098630 0.848740 0.039 Uiso 1 1 calc R U . . .
H18B H 0.657784 1.207456 0.802750 0.039 Uiso 1 1 calc R U . . .
H18C H 0.769471 1.149069 0.855124 0.039 Uiso 1 1 calc R U . . .
Pd2 Pd 0.61661(2) 0.38382(2) 0.67518(2) 0.01575(4) Uani 1 1 d . . . . .
C21 C 0.40511(17) 0.41105(13) 0.90138(11) 0.0225(3) Uani 1 1 d . . . . .
H21A H 0.466169 0.382978 0.947963 0.034 Uiso 1 1 calc R U . . .
H21B H 0.311890 0.382058 0.908085 0.034 Uiso 1 1 calc R U . . .
H21C H 0.420997 0.487847 0.910448 0.034 Uiso 1 1 calc R U . . .
C22 C 0.43002(16) 0.38081(12) 0.80585(11) 0.0180(3) Uani 1 1 d . . . . .
O22 O 0.55393(11) 0.40863(9) 0.79386(8) 0.0209(2) Uani 1 1 d . . . . .
C23 C 0.32505(16) 0.32922(12) 0.74078(11) 0.0187(3) Uani 1 1 d . . . . .
H23 H 0.241054 0.306808 0.761395 0.022 Uiso 1 1 calc R U . . .
C24 C 0.33210(16) 0.30703(12) 0.64630(11) 0.0182(3) Uani 1 1 d . . . . .
C25 C 0.19738(17) 0.22486(14) 0.49868(12) 0.0239(3) Uani 1 1 d . . . . .
O25 O 0.21481(11) 0.25796(9) 0.59879(8) 0.0219(2) Uani 1 1 d . . . . .
O26 O 0.43284(11) 0.32959(9) 0.60496(8) 0.0205(2) Uani 1 1 d . . . . .
C26 C 0.05321(18) 0.16447(15) 0.48292(14) 0.0304(4) Uani 1 1 d . . . . .
H26A H 0.045487 0.105274 0.523227 0.046 Uiso 1 1 calc R U . . .
H26B H 0.028549 0.137926 0.417773 0.046 Uiso 1 1 calc R U . . .
H26C H -0.007234 0.211330 0.497607 0.046 Uiso 1 1 calc R U . . .
C27 C 0.2135(2) 0.32115(16) 0.44210(13) 0.0319(4) Uani 1 1 d . . . . .
H27A H 0.152041 0.366684 0.457822 0.048 Uiso 1 1 calc R U . . .
H27B H 0.192500 0.299333 0.375743 0.048 Uiso 1 1 calc R U . . .
H27C H 0.306279 0.359710 0.456153 0.048 Uiso 1 1 calc R U . . .
C28 C 0.29284(19) 0.15104(16) 0.48131(14) 0.0332(4) Uani 1 1 d . . . . .
H28A H 0.385444 0.190332 0.491402 0.050 Uiso 1 1 calc R U . . .
H28B H 0.270057 0.120937 0.417137 0.050 Uiso 1 1 calc R U . . .
H28C H 0.284409 0.094364 0.524235 0.050 Uiso 1 1 calc R U . . .
C31 C 1.02932(16) 0.44768(14) 0.78616(11) 0.0225(3) Uani 1 1 d . . . . .
H31A H 1.030119 0.512645 0.822899 0.034 Uiso 1 1 calc R U . . .
H31B H 1.110134 0.455367 0.756159 0.034 Uiso 1 1 calc R U . . .
H31C H 1.027728 0.389027 0.827036 0.034 Uiso 1 1 calc R U . . .
C32 C 0.90630(16) 0.42614(12) 0.71296(11) 0.0180(3) Uani 1 1 d . . . . .
O32 O 0.79690(11) 0.42654(9) 0.74775(8) 0.0204(2) Uani 1 1 d . . . . .
C33 C 0.91789(16) 0.40632(12) 0.62151(11) 0.0191(3) Uani 1 1 d . . . . .
H33 H 1.005927 0.412870 0.605873 0.023 Uiso 1 1 calc R U . . .
C34 C 0.80801(16) 0.37676(11) 0.54862(11) 0.0174(3) Uani 1 1 d . . . . .
C35 C 0.74690(17) 0.32087(13) 0.38168(11) 0.0204(3) Uani 1 1 d . . . . .
O35 O 0.84513(11) 0.35983(9) 0.46638(8) 0.0200(2) Uani 1 1 d . . . . .
O36 O 0.68451(11) 0.36340(9) 0.55511(8) 0.0194(2) Uani 1 1 d . . . . .
C36 C 0.6600(2) 0.40223(15) 0.35523(13) 0.0303(4) Uani 1 1 d . . . . .
H36A H 0.600896 0.407171 0.401959 0.045 Uiso 1 1 calc R U . . .
H36B H 0.605373 0.381113 0.294358 0.045 Uiso 1 1 calc R U . . .
H36C H 0.717693 0.470802 0.352334 0.045 Uiso 1 1 calc R U . . .
C37 C 0.66544(18) 0.21403(14) 0.39598(12) 0.0263(4) Uani 1 1 d . . . . .
H37A H 0.726359 0.167202 0.419188 0.039 Uiso 1 1 calc R U . . .
H37B H 0.612285 0.183908 0.336708 0.039 Uiso 1 1 calc R U . . .
H37C H 0.605138 0.222051 0.441262 0.039 Uiso 1 1 calc R U . . .
C38 C 0.83971(18) 0.31020(14) 0.31033(11) 0.0245(3) Uani 1 1 d . . . . .
H38A H 0.906604 0.375074 0.312706 0.037 Uiso 1 1 calc R U . . .
H38B H 0.786805 0.297623 0.248062 0.037 Uiso 1 1 calc R U . . .
H38C H 0.885457 0.251022 0.324303 0.037 Uiso 1 1 calc R U . . .

loop_
_atom_site_aniso_label
_atom_site_aniso_U_11
_atom_site_aniso_U_22
_atom_site_aniso_U_33
_atom_site_aniso_U_23
_atom_site_aniso_U_13
_atom_site_aniso_U_12
Pd1 0.01465(6) 0.01413(6) 0.01478(7) 0.00294(4) 0.00293(4) 0.00303(4)
C1 0.0245(8) 0.0214(8) 0.0183(8) 0.0038(6) 0.0047(6) 0.0016(6)
C2 0.0190(7) 0.0184(7) 0.0112(7) 0.0000(5) 0.0017(6) 0.0002(6)
O2 0.0198(5) 0.0188(5) 0.0216(6) 0.0060(4) 0.0056(4) 0.0044(4)
C3 0.0175(7) 0.0216(8) 0.0169(7) 0.0001(6) 0.0040(6) 0.0020(6)
C4 0.0174(7) 0.0194(7) 0.0135(7) -0.0011(6) 0.0003(6) 0.0050(6)
C5 0.0224(8) 0.0157(7) 0.0233(8) 0.0024(6) 0.0030(6) 0.0064(6)
O5 0.0194(5) 0.0193(5) 0.0259(6) 0.0043(4) 0.0070(5) 0.0061(4)
O6 0.0180(5) 0.0190(5) 0.0216(6) 0.0047(4) 0.0057(4) 0.0050(4)
C6 0.0291(9) 0.0267(9) 0.0383(10) 0.0044(8) 0.0085(8) 0.0131(7)
C7 0.0387(10) 0.0259(8) 0.0218(9) 0.0035(7) 0.0023(7) 0.0095(7)
C8 0.0276(9) 0.0202(8) 0.0332(10) -0.0018(7) -0.0013(7) 0.0037(7)
C11 0.0226(8) 0.0193(8) 0.0367(10) 0.0057(7) 0.0073(7) 0.0075(6)
C12 0.0185(7) 0.0176(7) 0.0175(7) -0.0005(6) 0.0024(6) 0.0045(6)
O12 0.0190(5) 0.0180(5) 0.0235(6) 0.0056(4) 0.0054(4) 0.0050(4)
C13 0.0188(7) 0.0189(7) 0.0222(8) 0.0020(6) 0.0052(6) 0.0041(6)
C14 0.0185(7) 0.0152(7) 0.0142(7) 0.0003(5) 0.0028(6) 0.0012(6)
C15 0.0230(8) 0.0137(7) 0.0210(8) 0.0049(6) 0.0036(6) 0.0044(6)
O15 0.0199(5) 0.0157(5) 0.0214(6) 0.0054(4) 0.0066(4) 0.0043(4)
O16 0.0190(5) 0.0165(5) 0.0205(6) 0.0044(4) 0.0045(4) 0.0045(4)
C16 0.0268(9) 0.0228(8) 0.0273(9) 0.0059(7) -0.0017(7) 0.0041(7)
C17 0.0303(9) 0.0201(8) 0.0331(10) 0.0095(7) 0.0101(7) 0.0031(7)
C18 0.0319(9) 0.0196(8) 0.0262(9) -0.0002(7) 0.0037(7) 0.0055(7)
Pd2 0.01575(6) 0.01831(6) 0.01302(6) -0.00169(4) 0.00185(4) 0.00351(4)
C21 0.0236(8) 0.0271(8) 0.0177(8) -0.0024(6) 0.0047(6) 0.0065(6)
C22 0.0218(8) 0.0165(7) 0.0174(8) 0.0013(6) 0.0040(6) 0.0074(6)
O22 0.0184(5) 0.0267(6) 0.0168(5) -0.0037(4) 0.0023(4) 0.0036(4)
C23 0.0191(7) 0.0183(7) 0.0194(8) 0.0005(6) 0.0044(6) 0.0048(6)
C24 0.0181(7) 0.0176(7) 0.0190(8) -0.0001(6) 0.0005(6) 0.0057(6)
C25 0.0223(8) 0.0301(9) 0.0171(8) -0.0081(6) -0.0034(6) 0.0062(7)
O25 0.0182(5) 0.0278(6) 0.0181(6) -0.0052(5) 0.0007(4) 0.0026(4)
O26 0.0188(5) 0.0269(6) 0.0155(5) -0.0020(4) 0.0023(4) 0.0043(4)
C26 0.0246(9) 0.0323(9) 0.0306(10) -0.0071(7) -0.0052(7) 0.0040(7)
C27 0.0321(10) 0.0371(10) 0.0230(9) 0.0002(7) -0.0030(7) 0.0031(8)
C28 0.0291(9) 0.0396(10) 0.0299(10) -0.0154(8) -0.0036(7) 0.0131(8)
C31 0.0202(8) 0.0300(8) 0.0167(8) 0.0003(6) 0.0028(6) 0.0039(6)
C32 0.0196(7) 0.0154(7) 0.0187(8) 0.0007(6) 0.0037(6) 0.0021(6)
O32 0.0184(5) 0.0266(6) 0.0158(5) -0.0033(4) 0.0025(4) 0.0040(4)
C33 0.0190(7) 0.0191(7) 0.0184(8) 0.0001(6) 0.0045(6) -0.0001(6)
C34 0.0225(8) 0.0134(7) 0.0164(7) 0.0010(5) 0.0060(6) 0.0012(6)
C35 0.0244(8) 0.0228(8) 0.0123(7) -0.0008(6) 0.0014(6) 0.0009(6)
O35 0.0211(5) 0.0237(5) 0.0138(5) -0.0018(4) 0.0036(4) -0.0002(4)
O36 0.0200(5) 0.0230(5) 0.0149(5) -0.0010(4) 0.0030(4) 0.0032(4)
C36 0.0375(10) 0.0337(10) 0.0218(9) 0.0051(7) 0.0030(7) 0.0132(8)
C37 0.0295(9) 0.0251(8) 0.0204(8) -0.0032(6) 0.0036(7) -0.0040(7)
C38 0.0296(9) 0.0279(8) 0.0148(8) -0.0007(6) 0.0045(7) 0.0018(7)

loop_
_atom_type_symbol
_atom_type_description
_atom_type_scat_dispersion_real
_atom_type_scat_dispersion_imag
_atom_type_scat_source
C C 0.0181 0.0091 'International Tables Vol C Tables 4.2.6.8 and 6.1.1.4'
H H 0.0000 0.0000 'International Tables Vol C Tables 4.2.6.8 and 6.1.1.4'
O O 0.0492 0.0322 'International Tables Vol C Tables 4.2.6.8 and 6.1.1.4'
Pd Pd 0.1215 3.9337 'International Tables Vol C Tables 4.2.6.8 and 6.1.1.4'

loop_
_geom_angle_atom_site_label_1
_geom_angle_atom_site_label_2
_geom_angle_atom_site_label_3
_geom_angle
_geom_angle_site_symmetry_1
_geom_angle_site_symmetry_3
_geom_angle_publ_flag
O12 Pd1 O2 85.30(5) . . ?
O12 Pd1 O6 179.55(5) . . ?
O2 Pd1 O6 94.70(4) . . ?
O12 Pd1 O16 94.88(4) . . ?
O2 Pd1 O16 179.71(5) . . ?
O6 Pd1 O16 85.11(4) . . ?
C2 C1 H1A 109.5 . . ?
C2 C1 H1B 109.5 . . ?
H1A C1 H1B 109.5 . . ?
C2 C1 H1C 109.5 . . ?
H1A C1 H1C 109.5 . . ?
H1B C1 H1C 109.5 . . ?
O2 C2 C3 127.31(14) . . ?
O2 C2 C1 113.12(13) . . ?
C3 C2 C1 119.56(14) . . ?
C2 O2 Pd1 122.69(10) . . ?
C2 C3 C4 125.31(15) . . ?
C2 C3 H3 117.3 . . ?
C4 C3 H3 117.3 . . ?
O6 C4 O5 119.11(14) . . ?
O6 C4 C3 127.02(14) . . ?
O5 C4 C3 113.87(14) . . ?
O5 C5 C7 108.98(13) . . ?
O5 C5 C8 110.96(13) . . ?
C7 C5 C8 113.54(15) . . ?
O5 C5 C6 101.43(13) . . ?
C7 C5 C6 111.16(15) . . ?
C8 C5 C6 110.11(14) . . ?
C4 O5 C5 122.08(12) . . ?
C4 O6 Pd1 122.82(10) . . ?
C5 C6 H6A 109.5 . . ?
C5 C6 H6B 109.5 . . ?
H6A C6 H6B 109.5 . . ?
C5 C6 H6C 109.5 . . ?
H6A C6 H6C 109.5 . . ?
H6B C6 H6C 109.5 . . ?
C5 C7 H7A 109.5 . . ?
C5 C7 H7B 109.5 . . ?
H7A C7 H7B 109.5 . . ?
C5 C7 H7C 109.5 . . ?
H7A C7 H7C 109.5 . . ?
H7B C7 H7C 109.5 . . ?
C5 C8 H8A 109.5 . . ?
C5 C8 H8B 109.5 . . ?
H8A C8 H8B 109.5 . . ?
C5 C8 H8C 109.5 . . ?
H8A C8 H8C 109.5 . . ?
H8B C8 H8C 109.5 . . ?
C12 C11 H11A 109.5 . . ?
C12 C11 H11B 109.5 . . ?
H11A C11 H11B 109.5 . . ?
C12 C11 H11C 109.5 . . ?
H11A C11 H11C 109.5 . . ?
H11B C11 H11C 109.5 . . ?
O12 C12 C13 127.29(14) . . ?
O12 C12 C11 113.27(14) . . ?
C13 C12 C11 119.44(15) . . ?
C12 O12 Pd1 122.83(10) . . ?
C12 C13 C14 125.20(15) . . ?
C12 C13 H13 117.4 . . ?
C14 C13 H13 117.4 . . ?
O16 C14 O15 119.39(13) . . ?
O16 C14 C13 127.12(14) . . ?
O15 C14 C13 113.50(14) . . ?
O15 C15 C17 101.32(12) . . ?
O15 C15 C18 109.60(13) . . ?
C17 C15 C18 111.03(14) . . ?
O15 C15 C16 111.34(12) . . ?
C17 C15 C16 110.38(14) . . ?
C18 C15 C16 112.62(14) . . ?
C14 O15 C15 122.90(12) . . ?
C14 O16 Pd1 122.59(10) . . ?
C15 C16 H16A 109.5 . . ?
C15 C16 H16B 109.5 . . ?
H16A C16 H16B 109.5 . . ?
C15 C16 H16C 109.5 . . ?
H16A C16 H16C 109.5 . . ?
H16B C16 H16C 109.5 . . ?
C15 C17 H17A 109.5 . . ?
C15 C17 H17B 109.5 . . ?
H17A C17 H17B 109.5 . . ?
C15 C17 H17C 109.5 . . ?
H17A C17 H17C 109.5 . . ?
H17B C17 H17C 109.5 . . ?
C15 C18 H18A 109.5 . . ?
C15 C18 H18B 109.5 . . ?
H18A C18 H18B 109.5 . . ?
C15 C18 H18C 109.5 . . ?
H18A C18 H18C 109.5 . . ?
H18B C18 H18C 109.5 . . ?
O22 Pd2 O32 84.38(5) . . ?
O22 Pd2 O36 178.04(5) . . ?
O32 Pd2 O36 94.34(5) . . ?
O22 Pd2 O26 94.95(5) . . ?
O32 Pd2 O26 175.70(5) . . ?
O36 Pd2 O26 86.44(5) . . ?
C22 C21 H21A 109.5 . . ?
C22 C21 H21B 109.5 . . ?
H21A C21 H21B 109.5 . . ?
C22 C21 H21C 109.5 . . ?
H21A C21 H21C 109.5 . . ?
H21B C21 H21C 109.5 . . ?
O22 C22 C23 126.57(15) . . ?
O22 C22 C21 113.36(14) . . ?
C23 C22 C21 120.07(15) . . ?
C22 O22 Pd2 122.88(10) . . ?
C22 C23 C24 125.48(15) . . ?
C22 C23 H23 117.3 . . ?
C24 C23 H23 117.3 . . ?
O26 C24 O25 119.65(14) . . ?
O26 C24 C23 127.53(15) . . ?
O25 C24 C23 112.82(14) . . ?
O25 C25 C27 109.56(14) . . ?
O25 C25 C26 101.27(14) . . ?
C27 C25 C26 111.76(15) . . ?
O25 C25 C28 110.59(13) . . ?
C27 C25 C28 113.21(16) . . ?
C26 C25 C28 109.81(15) . . ?
C24 O25 C25 122.89(13) . . ?
C24 O26 Pd2 121.38(10) . . ?
C25 C26 H26A 109.5 . . ?
C25 C26 H26B 109.5 . . ?
H26A C26 H26B 109.5 . . ?
C25 C26 H26C 109.5 . . ?
H26A C26 H26C 109.5 . . ?
H26B C26 H26C 109.5 . . ?
C25 C27 H27A 109.5 . . ?
C25 C27 H27B 109.5 . . ?
H27A C27 H27B 109.5 . . ?
C25 C27 H27C 109.5 . . ?
H27A C27 H27C 109.5 . . ?
H27B C27 H27C 109.5 . . ?
C25 C28 H28A 109.5 . . ?
C25 C28 H28B 109.5 . . ?
H28A C28 H28B 109.5 . . ?
C25 C28 H28C 109.5 . . ?
H28A C28 H28C 109.5 . . ?
H28B C28 H28C 109.5 . . ?
C32 C31 H31A 109.5 . . ?
C32 C31 H31B 109.5 . . ?
H31A C31 H31B 109.5 . . ?
C32 C31 H31C 109.5 . . ?
H31A C31 H31C 109.5 . . ?
H31B C31 H31C 109.5 . . ?
O32 C32 C33 127.30(15) . . ?
O32 C32 C31 112.27(13) . . ?
C33 C32 C31 120.41(14) . . ?
C32 O32 Pd2 123.17(10) . . ?
C32 C33 C34 124.82(15) . . ?
C32 C33 H33 117.6 . . ?
C34 C33 H33 117.6 . . ?
O36 C34 O35 119.25(14) . . ?
O36 C34 C33 127.24(15) . . ?
O35 C34 C33 113.49(14) . . ?
O35 C35 C37 110.30(13) . . ?
O35 C35 C38 101.53(13) . . ?
C37 C35 C38 110.22(14) . . ?
O35 C35 C36 109.98(13) . . ?
C37 C35 C36 113.06(15) . . ?
C38 C35 C36 111.15(14) . . ?
C34 O35 C35 122.67(12) . . ?
C34 O36 Pd2 122.89(10) . . ?
C35 C36 H36A 109.5 . . ?
C35 C36 H36B 109.5 . . ?
H36A C36 H36B 109.5 . . ?
C35 C36 H36C 109.5 . . ?
H36A C36 H36C 109.5 . . ?
H36B C36 H36C 109.5 . . ?
C35 C37 H37A 109.5 . . ?
C35 C37 H37B 109.5 . . ?
H37A C37 H37B 109.5 . . ?
C35 C37 H37C 109.5 . . ?
H37A C37 H37C 109.5 . . ?
H37B C37 H37C 109.5 . . ?
C35 C38 H38A 109.5 . . ?
C35 C38 H38B 109.5 . . ?
H38A C38 H38B 109.5 . . ?
C35 C38 H38C 109.5 . . ?
H38A C38 H38C 109.5 . . ?
H38B C38 H38C 109.5 . . ?

loop_
_geom_bond_atom_site_label_1
_geom_bond_atom_site_label_2
_geom_bond_distance
_geom_bond_site_symmetry_2
_geom_bond_publ_flag
Pd1 O12 1.9657(11) . ?
Pd1 O2 1.9710(11) . ?
Pd1 O6 1.9947(11) . ?
Pd1 O16 1.9978(11) . ?
C1 C2 1.506(2) . ?
C1 H1A 0.9800 . ?
C1 H1B 0.9800 . ?
C1 H1C 0.9800 . ?
C2 O2 1.2900(19) . ?
C2 C3 1.380(2) . ?
C3 C4 1.411(2) . ?
C3 H3 0.9500 . ?
C4 O6 1.2602(19) . ?
C4 O5 1.3323(19) . ?
C5 O5 1.4853(19) . ?
C5 C7 1.518(2) . ?
C5 C8 1.519(2) . ?
C5 C6 1.522(2) . ?
C6 H6A 0.9800 . ?
C6 H6B 0.9800 . ?
C6 H6C 0.9800 . ?
C7 H7A 0.9800 . ?
C7 H7B 0.9800 . ?
C7 H7C 0.9800 . ?
C8 H8A 0.9800 . ?
C8 H8B 0.9800 . ?
C8 H8C 0.9800 . ?
C11 C12 1.505(2) . ?
C11 H11A 0.9800 . ?
C11 H11B 0.9800 . ?
C11 H11C 0.9800 . ?
C12 O12 1.2852(19) . ?
C12 C13 1.386(2) . ?
C13 C14 1.414(2) . ?
C13 H13 0.9500 . ?
C14 O16 1.2602(19) . ?
C14 O15 1.3320(18) . ?
C15 O15 1.4881(18) . ?
C15 C17 1.517(2) . ?
C15 C18 1.519(2) . ?
C15 C16 1.518(2) . ?
C16 H16A 0.9800 . ?
C16 H16B 0.9800 . ?
C16 H16C 0.9800 . ?
C17 H17A 0.9800 . ?
C17 H17B 0.9800 . ?
C17 H17C 0.9800 . ?
C18 H18A 0.9800 . ?
C18 H18B 0.9800 . ?
C18 H18C 0.9800 . ?
Pd2 O22 1.9628(11) . ?
Pd2 O32 1.9660(11) . ?
Pd2 O36 1.9972(11) . ?
Pd2 O26 2.0010(11) . ?
C21 C22 1.501(2) . ?
C21 H21A 0.9800 . ?
C21 H21B 0.9800 . ?
C21 H21C 0.9800 . ?
C22 O22 1.292(2) . ?
C22 C23 1.381(2) . ?
C23 C24 1.410(2) . ?
C23 H23 0.9500 . ?
C24 O26 1.261(2) . ?
C24 O25 1.3352(19) . ?
C25 O25 1.4823(19) . ?
C25 C27 1.515(3) . ?
C25 C26 1.522(2) . ?
C25 C28 1.524(2) . ?
C26 H26A 0.9800 . ?
C26 H26B 0.9800 . ?
C26 H26C 0.9800 . ?
C27 H27A 0.9800 . ?
C27 H27B 0.9800 . ?
C27 H27C 0.9800 . ?
C28 H28A 0.9800 . ?
C28 H28B 0.9800 . ?
C28 H28C 0.9800 . ?
C31 C32 1.507(2) . ?
C31 H31A 0.9800 . ?
C31 H31B 0.9800 . ?
C31 H31C 0.9800 . ?
C32 O32 1.2933(19) . ?
C32 C33 1.373(2) . ?
C33 C34 1.420(2) . ?
C33 H33 0.9500 . ?
C34 O36 1.2618(19) . ?
C34 O35 1.3296(19) . ?
C35 O35 1.4864(18) . ?
C35 C37 1.519(2) . ?
C35 C38 1.523(2) . ?
C35 C36 1.522(2) . ?
C36 H36A 0.9800 . ?
C36 H36B 0.9800 . ?
C36 H36C 0.9800 . ?
C37 H37A 0.9800 . ?
C37 H37B 0.9800 . ?
C37 H37C 0.9800 . ?
C38 H38A 0.9800 . ?
C38 H38B 0.9800 . ?
C38 H38C 0.9800 . ?

loop_
_geom_torsion_atom_site_label_1
_geom_torsion_atom_site_label_2
_geom_torsion_atom_site_label_3
_geom_torsion_atom_site_label_4
_geom_torsion
_geom_torsion_site_symmetry_1
_geom_torsion_site_symmetry_2
_geom_torsion_site_symmetry_3
_geom_torsion_site_symmetry_4
_geom_torsion_publ_flag
C3 C2 O2 Pd1 1.5(2) . . . . ?
C1 C2 O2 Pd1 -177.09(10) . . . . ?
O2 C2 C3 C4 -2.6(3) . . . . ?
C1 C2 C3 C4 175.92(15) . . . . ?
C2 C3 C4 O6 4.4(3) . . . . ?
C2 C3 C4 O5 -175.97(14) . . . . ?
O6 C4 O5 C5 -3.2(2) . . . . ?
C3 C4 O5 C5 177.11(13) . . . . ?
C7 C5 O5 C4 69.82(18) . . . . ?
C8 C5 O5 C4 -55.91(19) . . . . ?
C6 C5 O5 C4 -172.85(14) . . . . ?
O5 C4 O6 Pd1 175.78(10) . . . . ?
C3 C4 O6 Pd1 -4.6(2) . . . . ?
C13 C12 O12 Pd1 -2.7(2) . . . . ?
C11 C12 O12 Pd1 176.83(11) . . . . ?
O12 C12 C13 C14 -0.4(3) . . . . ?
C11 C12 C13 C14 -179.86(16) . . . . ?
C12 C13 C14 O16 3.1(3) . . . . ?
C12 C13 C14 O15 -176.91(15) . . . . ?
O16 C14 O15 C15 4.8(2) . . . . ?
C13 C14 O15 C15 -175.13(13) . . . . ?
C17 C15 O15 C14 -179.47(14) . . . . ?
C18 C15 O15 C14 63.15(18) . . . . ?
C16 C15 O15 C14 -62.11(18) . . . . ?
O15 C14 O16 Pd1 178.00(10) . . . . ?
C13 C14 O16 Pd1 -2.0(2) . . . . ?
C23 C22 O22 Pd2 1.3(2) . . . . ?
C21 C22 O22 Pd2 -178.12(10) . . . . ?
O22 C22 C23 C24 -6.8(3) . . . . ?
C21 C22 C23 C24 172.58(15) . . . . ?
C22 C23 C24 O26 0.0(3) . . . . ?
C22 C23 C24 O25 -178.84(14) . . . . ?
O26 C24 O25 C25 2.1(2) . . . . ?
C23 C24 O25 C25 -179.00(13) . . . . ?
C27 C25 O25 C24 -67.46(19) . . . . ?
C26 C25 O25 C24 174.37(14) . . . . ?
C28 C25 O25 C24 58.0(2) . . . . ?
O25 C24 O26 Pd2 -170.99(10) . . . . ?
C23 C24 O26 Pd2 10.2(2) . . . . ?
C33 C32 O32 Pd2 6.3(2) . . . . ?
C31 C32 O32 Pd2 -171.99(10) . . . . ?
O32 C32 C33 C34 -3.5(3) . . . . ?
C31 C32 C33 C34 174.58(15) . . . . ?
C32 C33 C34 O36 -0.4(3) . . . . ?
C32 C33 C34 O35 -178.69(15) . . . . ?
O36 C34 O35 C35 -2.8(2) . . . . ?
C33 C34 O35 C35 175.56(13) . . . . ?
C37 C35 O35 C34 -60.45(19) . . . . ?
C38 C35 O35 C34 -177.30(13) . . . . ?
C36 C35 O35 C34 64.91(18) . . . . ?
O35 C34 O36 Pd2 178.86(10) . . . . ?
C33 C34 O36 Pd2 0.7(2) . . . . ?
